data_7129878
loop_
_publ_author_name
'Xin, Xiaolan'
'Liu, Yilin'
'Zhou, Lu'
'Li, You'
'Luo, Han'
'Liu, Lei'
'Bai, Ruopeng'
'Lan, Yu'
'Li, Baosheng'

_publ_section_title
;
 Regiospecific constructing m-alkenyl benzaldehyde from \b-bromoenal and
 vinyl borate
;
_journal_name_full 'Chemical Communications'
_journal_paper_doi 10.1039/D2CC01441F
_journal_year 2022
_chemical_formula_moiety 'C22 H18 O'
_chemical_formula_sum 'C22 H18 O'
_chemical_formula_weight 298.36
_space_group_crystal_system orthorhombic
_space_group_IT_number 61
_space_group_name_Hall '-P 2ac 2ab'
_space_group_name_H-M_alt 'P b c a'
_atom_sites_solution_hydrogens geom
_atom_sites_solution_primary dual
_audit_creation_date 2020-11-12
_audit_creation_method
;
Olex2 1.2-alpha
(compiled 2018.07.26 svn.r3523 for OlexSys, GUI svn.r5532)
;
_audit_update_record
;
2021-10-02 deposited with the CCDC.	2022-03-17 downloaded from the CCDC.
;
_cell_angle_alpha 90
_cell_angle_beta 90
_cell_angle_gamma 90
_cell_formula_units_Z 8
_cell_length_a 7.9796(2)
_cell_length_b 18.2987(4)
_cell_length_c 22.0157(6)
_cell_measurement_reflns_used 3659
_cell_measurement_temperature 150.00(10)
_cell_measurement_theta_max 28.7070
_cell_measurement_theta_min 3.6970
_cell_volume 3214.65(14)
_computing_molecular_graphics 'Olex2 (Dolomanov et al., 2009)'
_computing_publication_material 'Olex2 (Dolomanov et al., 2009)'
_computing_structure_refinement 'ShelXL (Sheldrick, 2015)'
_computing_structure_solution 'ShelXT (Sheldrick, 2015)'
_diffrn_ambient_environment N~2~
_diffrn_ambient_temperature 150.00(10)
_diffrn_detector_area_resol_mean 16.0892
_diffrn_measured_fraction_theta_full 0.998
_diffrn_measured_fraction_theta_max 0.895
_diffrn_measurement_device_type 'SuperNova, Single source at offset/far, Eos'
_diffrn_measurement_method '\w scans'
_diffrn_radiation_type MoK\a
_diffrn_radiation_wavelength 0.71073
_diffrn_reflns_av_R_equivalents 0.0350
_diffrn_reflns_av_unetI/netI 0.0404
_diffrn_reflns_Laue_measured_fraction_full 0.998
_diffrn_reflns_Laue_measured_fraction_max 0.895
_diffrn_reflns_limit_h_max 10
_diffrn_reflns_limit_h_min -10
_diffrn_reflns_limit_k_max 24
_diffrn_reflns_limit_k_min -13
_diffrn_reflns_limit_l_max 16
_diffrn_reflns_limit_l_min -27
_diffrn_reflns_number 12901
_diffrn_reflns_point_group_measured_fraction_full 0.998
_diffrn_reflns_point_group_measured_fraction_max 0.895
_diffrn_reflns_theta_full 26.000
_diffrn_reflns_theta_max 28.977
_diffrn_reflns_theta_min 3.512
_diffrn_source 'micro-focus sealed X-ray tube'
_exptl_absorpt_coefficient_mu 0.074
_exptl_absorpt_correction_T_max 1.00000
_exptl_absorpt_correction_T_min 0.89428
_exptl_absorpt_correction_type multi-scan
_exptl_absorpt_process_details
;
CrysAlisPro 1.171.39.46e (Rigaku Oxford Diffraction, 2018)
Empirical absorption correction using spherical harmonics,
 implemented in SCALE3 ABSPACK scaling algorithm.
;
_exptl_crystal_colour COLORLESS
_exptl_crystal_density_diffrn 1.233
_exptl_crystal_description BLOCK
_exptl_crystal_F_000 1264
_exptl_crystal_size_max 0.28
_exptl_crystal_size_mid 0.24
_exptl_crystal_size_min 0.21
_refine_diff_density_max 0.266
_refine_diff_density_min -0.213
_refine_diff_density_rms 0.045
_refine_ls_extinction_method none
_refine_ls_goodness_of_fit_ref 1.069
_refine_ls_hydrogen_treatment constr
_refine_ls_matrix_type full
_refine_ls_number_parameters 209
_refine_ls_number_reflns 3810
_refine_ls_number_restraints 0
_refine_ls_restrained_S_all 1.069
_refine_ls_R_factor_all 0.0761
_refine_ls_R_factor_gt 0.0492
_refine_ls_shift/su_max 0.000
_refine_ls_shift/su_mean 0.000
_refine_ls_structure_factor_coef Fsqd
_refine_ls_weighting_details 'w=1/[\s^2^(Fo^2^)+(0.0397P)^2^+1.6193P] where P=(Fo^2^+2Fc^2^)/3'
_refine_ls_weighting_scheme calc
_refine_ls_wR_factor_gt 0.1114
_refine_ls_wR_factor_ref 0.1241
_reflns_Friedel_coverage 0.000
_reflns_number_gt 2733
_reflns_number_total 3810
_reflns_threshold_expression 'I > 2\s(I)'
_cod_data_source_file d2cc01441f2.cif
_cod_data_source_block 20201112-libs-xxl-1-150k
_cod_original_cell_volume 3214.64(15)
_cod_database_code 7129878
_shelx_shelxl_version_number 2014/7
_shelx_space_group_comment
;
The symmetry employed for this shelxl refinement is uniquely defined
by the following loop, which should always be used as a source of
symmetry information in preference to the above space-group names.
They are only intended as comments.
;
_olex2_refinement_description
;
1. Fixed Uiso
 At 1.2 times of:
  All C(H) groups
 At 1.5 times of:
  All C(H,H,H) groups
2.a Aromatic/amide H refined with riding coordinates:
 C11(H11), C8(H8), C22(H22), C9(H9), C13(H13), C5(H5), C18(H18), C1(H1),
 C15(H15), C19(H19), C3(H3), C21(H21), C4(H4), C2(H2), C20(H20)
2.b Idealised Me refined as rotating group:
 C16(H16A,H16B,H16C)
;
_olex2_submission_special_instructions 'No special instructions were received'

loop_
_space_group_symop_operation_xyz
'x, y, z'
'-x+1/2, -y, z+1/2'
'-x, y+1/2, -z+1/2'
'x+1/2, -y+1/2, -z'
'-x, -y, -z'
'x-1/2, y, -z-1/2'
'x, -y-1/2, z-1/2'
'-x-1/2, y-1/2, z'

loop_
_atom_site_label
_atom_site_type_symbol
_atom_site_fract_x
_atom_site_fract_y
_atom_site_fract_z
_atom_site_U_iso_or_equiv
_atom_site_adp_type
_atom_site_occupancy
_atom_site_site_symmetry_order
_atom_site_calc_flag
_atom_site_refinement_flags_posn
_atom_site_refinement_flags_adp
_atom_site_refinement_flags_occupancy
_atom_site_disorder_assembly
_atom_site_disorder_group
O1 O 0.76839(15) 0.43422(7) 0.42703(6) 0.0312(3) Uani 1 1 d . . . . .
C12 C 0.47098(19) 0.44014(8) 0.43012(8) 0.0192(3) Uani 1 1 d . . . . .
C6 C 0.3199(2) 0.36468(9) 0.51097(7) 0.0202(3) Uani 1 1 d . . . . .
C11 C 0.4610(2) 0.48402(9) 0.37806(8) 0.0206(4) Uani 1 1 d . . . . .
H11 H 0.5591 0.4968 0.3579 0.025 Uiso 1 1 calc R . . . .
C17 C 0.2430(2) 0.63092(9) 0.30664(8) 0.0228(4) Uani 1 1 d . . . . .
C10 C 0.3089(2) 0.50890(9) 0.35587(7) 0.0207(3) Uani 1 1 d . . . . .
C14 C 0.2957(2) 0.55357(9) 0.29910(8) 0.0226(4) Uani 1 1 d . . . . .
C8 C 0.1715(2) 0.44689(9) 0.43963(8) 0.0234(4) Uani 1 1 d . . . . .
H8 H 0.0731 0.4353 0.4601 0.028 Uiso 1 1 calc R . . . .
C7 C 0.3236(2) 0.41892(9) 0.46060(7) 0.0196(3) Uani 1 1 d . . . . .
C22 C 0.2953(2) 0.67100(10) 0.35714(8) 0.0277(4) Uani 1 1 d . . . . .
H22 H 0.3632 0.6490 0.3862 0.033 Uiso 1 1 calc R . . . .
C9 C 0.1645(2) 0.49160(9) 0.38903(8) 0.0244(4) Uani 1 1 d . . . . .
H9 H 0.0618 0.5106 0.3768 0.029 Uiso 1 1 calc R . . . .
C13 C 0.6391(2) 0.42245(9) 0.45407(8) 0.0231(4) Uani 1 1 d . . . . .
H13 H 0.6460 0.4010 0.4923 0.028 Uiso 1 1 calc R . . . .
C5 C 0.4032(2) 0.29782(9) 0.50636(8) 0.0245(4) Uani 1 1 d . . . . .
H5 H 0.4731 0.2890 0.4733 0.029 Uiso 1 1 calc R . . . .
C18 C 0.1419(2) 0.66580(9) 0.26389(8) 0.0268(4) Uani 1 1 d . . . . .
H18 H 0.1071 0.6403 0.2296 0.032 Uiso 1 1 calc R . . . .
C1 C 0.2172(2) 0.37659(10) 0.56150(8) 0.0257(4) Uani 1 1 d . . . . .
H1 H 0.1606 0.4208 0.5655 0.031 Uiso 1 1 calc R . . . .
C15 C 0.3273(2) 0.52451(9) 0.24478(8) 0.0273(4) Uani 1 1 d . . . . .
H15 H 0.3215 0.5559 0.2116 0.033 Uiso 1 1 calc R . . . .
C19 C 0.0924(2) 0.73774(10) 0.27169(9) 0.0321(4) Uani 1 1 d . . . . .
H19 H 0.0241 0.7601 0.2429 0.039 Uiso 1 1 calc R . . . .
C3 C 0.2817(2) 0.25710(10) 0.60013(9) 0.0320(4) Uani 1 1 d . . . . .
H3 H 0.2690 0.2213 0.6297 0.038 Uiso 1 1 calc R . . . .
C21 C 0.2472(3) 0.74313(10) 0.36456(9) 0.0332(4) Uani 1 1 d . . . . .
H21 H 0.2843 0.7693 0.3982 0.040 Uiso 1 1 calc R . . . .
C4 C 0.3833(2) 0.24449(9) 0.55026(9) 0.0301(4) Uani 1 1 d . . . . .
H4 H 0.4384 0.2000 0.5463 0.036 Uiso 1 1 calc R . . . .
C2 C 0.1989(2) 0.32330(10) 0.60577(8) 0.0302(4) Uani 1 1 d . . . . .
H2 H 0.1309 0.3320 0.6393 0.036 Uiso 1 1 calc R . . . .
C20 C 0.1445(3) 0.77640(10) 0.32234(9) 0.0350(5) Uani 1 1 d . . . . .
H20 H 0.1105 0.8246 0.3279 0.042 Uiso 1 1 calc R . . . .
C16 C 0.3710(3) 0.44655(10) 0.23165(9) 0.0347(5) Uani 1 1 d . . . . .
H16A H 0.3220 0.4323 0.1936 0.052 Uiso 1 1 calc GR . . . .
H16B H 0.3284 0.4159 0.2635 0.052 Uiso 1 1 calc GR . . . .
H16C H 0.4905 0.4415 0.2294 0.052 Uiso 1 1 calc GR . . . .

loop_
_atom_site_aniso_label
_atom_site_aniso_U_11
_atom_site_aniso_U_22
_atom_site_aniso_U_33
_atom_site_aniso_U_23
_atom_site_aniso_U_13
_atom_site_aniso_U_12
O1 0.0196(6) 0.0361(7) 0.0378(8) 0.0057(6) 0.0015(5) 0.0013(5)
C12 0.0181(8) 0.0193(7) 0.0201(8) -0.0022(7) -0.0010(6) -0.0001(6)
C6 0.0188(8) 0.0233(8) 0.0185(8) 0.0005(6) -0.0018(6) -0.0033(7)
C11 0.0185(8) 0.0226(8) 0.0207(9) -0.0005(7) 0.0028(6) -0.0013(6)
C17 0.0227(8) 0.0244(8) 0.0213(9) 0.0020(7) 0.0028(7) 0.0002(7)
C10 0.0217(8) 0.0212(8) 0.0192(9) -0.0007(7) -0.0001(7) 0.0016(7)
C14 0.0205(8) 0.0247(8) 0.0226(9) 0.0035(7) -0.0016(7) 0.0001(7)
C8 0.0175(8) 0.0291(8) 0.0235(9) 0.0018(7) 0.0027(7) -0.0003(7)
C7 0.0202(8) 0.0219(8) 0.0168(8) -0.0022(6) -0.0002(6) -0.0012(6)
C22 0.0289(9) 0.0314(9) 0.0229(9) 0.0019(7) 0.0006(8) 0.0013(8)
C9 0.0183(8) 0.0294(8) 0.0255(9) 0.0014(7) -0.0014(7) 0.0044(7)
C13 0.0216(8) 0.0238(8) 0.0239(9) 0.0026(7) -0.0020(7) -0.0011(7)
C5 0.0234(8) 0.0259(8) 0.0242(9) -0.0022(7) -0.0013(7) -0.0007(7)
C18 0.0277(9) 0.0282(9) 0.0245(10) 0.0041(7) 0.0003(7) 0.0000(7)
C1 0.0284(9) 0.0256(8) 0.0231(9) -0.0012(7) 0.0023(7) -0.0020(7)
C15 0.0310(9) 0.0270(8) 0.0240(10) 0.0048(7) -0.0009(7) 0.0002(8)
C19 0.0367(10) 0.0314(9) 0.0282(10) 0.0117(8) 0.0037(8) 0.0068(8)
C3 0.0403(11) 0.0302(9) 0.0255(10) 0.0087(8) -0.0051(8) -0.0101(8)
C21 0.0410(11) 0.0301(9) 0.0285(10) -0.0040(8) 0.0060(9) -0.0018(8)
C4 0.0316(10) 0.0237(8) 0.0349(11) 0.0023(8) -0.0061(8) -0.0019(8)
C2 0.0350(10) 0.0349(9) 0.0207(9) -0.0008(8) 0.0051(8) -0.0093(8)
C20 0.0447(12) 0.0236(9) 0.0366(11) 0.0038(8) 0.0110(9) 0.0052(8)
C16 0.0495(12) 0.0305(9) 0.0242(10) 0.0010(8) 0.0002(9) 0.0051(9)

loop_
_atom_type_symbol
_atom_type_description
_atom_type_scat_dispersion_real
_atom_type_scat_dispersion_imag
_atom_type_scat_source
C C 0.0033 0.0016 'International Tables Vol C Tables 4.2.6.8 and 6.1.1.4'
H H 0.0000 0.0000 'International Tables Vol C Tables 4.2.6.8 and 6.1.1.4'
O O 0.0106 0.0060 'International Tables Vol C Tables 4.2.6.8 and 6.1.1.4'

loop_
_geom_angle_atom_site_label_1
_geom_angle_atom_site_label_2
_geom_angle_atom_site_label_3
_geom_angle
_geom_angle_site_symmetry_1
_geom_angle_site_symmetry_3
_geom_angle_publ_flag
C11 C12 C7 119.98(14) . . ?
C11 C12 C13 117.97(14) . . ?
C7 C12 C13 121.86(15) . . ?
C5 C6 C7 121.38(15) . . ?
C5 C6 C1 118.25(15) . . ?
C1 C6 C7 120.02(15) . . ?
C12 C11 H11 119.1 . . ?
C10 C11 C12 121.78(15) . . ?
C10 C11 H11 119.1 . . ?
C22 C17 C14 120.33(15) . . ?
C18 C17 C14 121.62(16) . . ?
C18 C17 C22 118.04(16) . . ?
C11 C10 C14 122.37(15) . . ?
C11 C10 C9 117.55(15) . . ?
C9 C10 C14 120.07(14) . . ?
C17 C14 C10 116.53(15) . . ?
C15 C14 C17 122.27(16) . . ?
C15 C14 C10 121.20(15) . . ?
C7 C8 H8 119.4 . . ?
C9 C8 H8 119.4 . . ?
C9 C8 C7 121.23(15) . . ?
C12 C7 C6 123.72(15) . . ?
C8 C7 C12 117.85(15) . . ?
C8 C7 C6 118.29(15) . . ?
C17 C22 H22 119.6 . . ?
C21 C22 C17 120.82(17) . . ?
C21 C22 H22 119.6 . . ?
C10 C9 H9 119.3 . . ?
C8 C9 C10 121.37(15) . . ?
C8 C9 H9 119.3 . . ?
O1 C13 C12 124.02(16) . . ?
O1 C13 H13 118.0 . . ?
C12 C13 H13 118.0 . . ?
C6 C5 H5 119.6 . . ?
C4 C5 C6 120.85(17) . . ?
C4 C5 H5 119.6 . . ?
C17 C18 H18 119.5 . . ?
C19 C18 C17 121.09(17) . . ?
C19 C18 H18 119.5 . . ?
C6 C1 H1 119.6 . . ?
C2 C1 C6 120.76(17) . . ?
C2 C1 H1 119.6 . . ?
C14 C15 H15 116.6 . . ?
C14 C15 C16 126.70(16) . . ?
C16 C15 H15 116.6 . . ?
C18 C19 H19 120.0 . . ?
C20 C19 C18 119.98(17) . . ?
C20 C19 H19 120.0 . . ?
C4 C3 H3 120.1 . . ?
C4 C3 C2 119.74(17) . . ?
C2 C3 H3 120.1 . . ?
C22 C21 H21 119.8 . . ?
C20 C21 C22 120.37(18) . . ?
C20 C21 H21 119.8 . . ?
C5 C4 C3 120.28(17) . . ?
C5 C4 H4 119.9 . . ?
C3 C4 H4 119.9 . . ?
C1 C2 H2 119.9 . . ?
C3 C2 C1 120.11(17) . . ?
C3 C2 H2 119.9 . . ?
C19 C20 H20 120.2 . . ?
C21 C20 C19 119.69(17) . . ?
C21 C20 H20 120.2 . . ?
C15 C16 H16A 109.5 . . ?
C15 C16 H16B 109.5 . . ?
C15 C16 H16C 109.5 . . ?
H16A C16 H16B 109.5 . . ?
H16A C16 H16C 109.5 . . ?
H16B C16 H16C 109.5 . . ?

loop_
_geom_bond_atom_site_label_1
_geom_bond_atom_site_label_2
_geom_bond_distance
_geom_bond_site_symmetry_2
_geom_bond_publ_flag
O1 C13 1.210(2) . ?
C12 C11 1.402(2) . ?
C12 C7 1.409(2) . ?
C12 C13 1.477(2) . ?
C6 C7 1.488(2) . ?
C6 C5 1.396(2) . ?
C6 C1 1.399(2) . ?
C11 H11 0.9300 . ?
C11 C10 1.385(2) . ?
C17 C14 1.486(2) . ?
C17 C22 1.396(2) . ?
C17 C18 1.395(2) . ?
C10 C14 1.497(2) . ?
C10 C9 1.400(2) . ?
C14 C15 1.333(2) . ?
C8 H8 0.9300 . ?
C8 C7 1.395(2) . ?
C8 C9 1.383(2) . ?
C22 H22 0.9300 . ?
C22 C21 1.384(3) . ?
C9 H9 0.9300 . ?
C13 H13 0.9300 . ?
C5 H5 0.9300 . ?
C5 C4 1.382(2) . ?
C18 H18 0.9300 . ?
C18 C19 1.385(2) . ?
C1 H1 0.9300 . ?
C1 C2 1.386(2) . ?
C15 H15 0.9300 . ?
C15 C16 1.497(2) . ?
C19 H19 0.9300 . ?
C19 C20 1.385(3) . ?
C3 H3 0.9300 . ?
C3 C4 1.384(3) . ?
C3 C2 1.385(3) . ?
C21 H21 0.9300 . ?
C21 C20 1.381(3) . ?
C4 H4 0.9300 . ?
C2 H2 0.9300 . ?
C20 H20 0.9300 . ?
C16 H16A 0.9600 . ?
C16 H16B 0.9600 . ?
C16 H16C 0.9600 . ?

loop_
_geom_torsion_atom_site_label_1
_geom_torsion_atom_site_label_2
_geom_torsion_atom_site_label_3
_geom_torsion_atom_site_label_4
_geom_torsion
_geom_torsion_site_symmetry_1
_geom_torsion_site_symmetry_2
_geom_torsion_site_symmetry_3
_geom_torsion_site_symmetry_4
_geom_torsion_publ_flag
C12 C11 C10 C14 -177.78(15) . . . . ?
C12 C11 C10 C9 3.0(2) . . . . ?
C6 C5 C4 C3 -0.9(3) . . . . ?
C6 C1 C2 C3 -0.5(3) . . . . ?
C11 C12 C7 C6 171.52(15) . . . . ?
C11 C12 C7 C8 -4.2(2) . . . . ?
C11 C12 C13 O1 -11.2(2) . . . . ?
C11 C10 C14 C17 -111.96(18) . . . . ?
C11 C10 C14 C15 69.1(2) . . . . ?
C11 C10 C9 C8 -4.6(2) . . . . ?
C17 C14 C15 C16 -176.09(17) . . . . ?
C17 C22 C21 C20 0.9(3) . . . . ?
C17 C18 C19 C20 0.5(3) . . . . ?
C10 C14 C15 C16 2.8(3) . . . . ?
C14 C17 C22 C21 179.87(16) . . . . ?
C14 C17 C18 C19 179.44(16) . . . . ?
C14 C10 C9 C8 176.17(16) . . . . ?
C7 C12 C11 C10 1.4(2) . . . . ?
C7 C12 C13 O1 173.64(16) . . . . ?
C7 C6 C5 C4 -172.46(15) . . . . ?
C7 C6 C1 C2 173.25(16) . . . . ?
C7 C8 C9 C10 1.8(3) . . . . ?
C22 C17 C14 C10 36.0(2) . . . . ?
C22 C17 C14 C15 -145.09(18) . . . . ?
C22 C17 C18 C19 -1.0(3) . . . . ?
C22 C21 C20 C19 -1.4(3) . . . . ?
C9 C10 C14 C17 67.2(2) . . . . ?
C9 C10 C14 C15 -111.68(19) . . . . ?
C9 C8 C7 C12 2.6(2) . . . . ?
C9 C8 C7 C6 -173.30(15) . . . . ?
C13 C12 C11 C10 -173.85(15) . . . . ?
C13 C12 C7 C6 -13.5(2) . . . . ?
C13 C12 C7 C8 170.85(15) . . . . ?
C5 C6 C7 C12 -47.5(2) . . . . ?
C5 C6 C7 C8 128.19(17) . . . . ?
C5 C6 C1 C2 0.0(2) . . . . ?
C18 C17 C14 C10 -144.43(16) . . . . ?
C18 C17 C14 C15 34.5(3) . . . . ?
C18 C17 C22 C21 0.3(3) . . . . ?
C18 C19 C20 C21 0.7(3) . . . . ?
C1 C6 C7 C12 139.45(17) . . . . ?
C1 C6 C7 C8 -44.9(2) . . . . ?
C1 C6 C5 C4 0.7(2) . . . . ?
C4 C3 C2 C1 0.3(3) . . . . ?
C2 C3 C4 C5 0.4(3) . . . . ?
